data_4323379
loop_
_publ_author_name
'Philip J. Blower'
'John C. Jeffery'
'John R. Miller'
'Spencer N. Salek'
'Dirk Schmaljohann'
'Raymond J. Smith'
'Michael J. Went'

_publ_contact_author
;
    Dr. J.R. Miller
    Dept. of Biological and Chemical Sciences
    Central Campus
    University of Essex
    Wivenhoe Park
    Colchester  CO4 3SQ
    UK
;
_publ_contact_author_email john@essex.ac.uk
_publ_contact_author_phone '01206 87 2117'
_publ_section_title
;
 Template Synthesis and Reactions of Tricarbonylmolybdenum
 Phosphadithiamacrocycle Complexes
;
_journal_name_full 'Inorganic Chemistry'
_journal_page_first 1578
_journal_page_last 1582
_journal_paper_doi 10.1021/ic961143i
_journal_volume 36
_journal_year 1997
_chemical_formula_sum 'C12 H17 P S3'
_chemical_formula_weight 288.44
_chemical_name_systematic ' 1-phenyl,1-sulfido(1-phospha-4,7-dithiacyclononane)'
_space_group_IT_number 4
_symmetry_cell_setting monoclinic
_symmetry_space_group_name_Hall 'P 2yb'
_symmetry_space_group_name_H-M 'P 1 21 1'
_atom_type_scat_source International_Tables_for_Xray_Crystallography
_cell_angle_alpha 90.00
_cell_angle_beta 101.62(3)
_cell_angle_gamma 90.00
_cell_formula_units_Z 2
_cell_length_a 6.650(4)
_cell_length_b 7.313(2)
_cell_length_c 14.687(9)
_cell_measurement_reflns_used 25
_cell_measurement_temperature 291
_cell_measurement_theta_max 25
_cell_measurement_theta_min 22
_cell_volume 699.6(6)
_computing_cell_refinement CAD4_(Enraf-Nonius,_1977)
_computing_data_collection CAD4_(Enraf-Nonius,_1977)
_computing_data_reduction PROCESS_MolEN_(Fair,_1990)
_computing_molecular_graphics ORTEP_(Johnson,_1976)
_computing_publication_material CIF_VAX_MolEN_(Fair,_1990)
_computing_structure_refinement LSFM_MolEN_(Fair,_1990)
_computing_structure_solution 'Direct_methods_SHELXS-86 (Sheldrick, 1990)'
_diffrn_ambient_temperature 291
_diffrn_measurement_device Enraf_Nonius_CAD4
_diffrn_measurement_method \w/2\q
_diffrn_radiation_type Mo-K\a
_diffrn_radiation_wavelength 0.71073
_diffrn_reflns_av_R_equivalents 0.054
_diffrn_reflns_limit_h_max 7
_diffrn_reflns_limit_h_min 0
_diffrn_reflns_limit_k_max 8
_diffrn_reflns_limit_k_min 0
_diffrn_reflns_limit_l_max 17
_diffrn_reflns_limit_l_min -17
_diffrn_reflns_number 1455
_diffrn_reflns_theta_max 24.99
_diffrn_reflns_theta_min 2.78
_diffrn_standards_decay_% 1.20
_diffrn_standards_interval_time 60
_diffrn_standards_number 3
_exptl_absorpt_coefficient_mu 0.595
_exptl_absorpt_correction_T_max 0.9993
_exptl_absorpt_correction_T_min 0.7307
_exptl_absorpt_correction_type '9 \Y-scans (Fair, 1990)'
_exptl_crystal_colour none
_exptl_crystal_density_diffrn 1.37
_exptl_crystal_density_meas ?
_exptl_crystal_description prism
_exptl_crystal_F_000 304
_exptl_crystal_size_max 0.90
_exptl_crystal_size_mid 0.40
_exptl_crystal_size_min 0.25
_refine_diff_density_max 0.81
_refine_diff_density_min -0.66
_refine_ls_abs_structure_details
;
?
;
_refine_ls_extinction_method none
_refine_ls_goodness_of_fit_obs 3.857
_refine_ls_hydrogen_treatment noref
_refine_ls_matrix_type full
_refine_ls_number_parameters 144
_refine_ls_number_reflns 1251
_refine_ls_number_restraints 1
_refine_ls_R_factor_all 0.077
_refine_ls_R_factor_obs 0.070
_refine_ls_shift/esd_max 0.000
_refine_ls_structure_factor_coef F
_refine_ls_weighting_details 'w = 4Fo^2^/ (\s^2^(Fo^2^) + 0.0016 Fo^4^)'
_refine_ls_weighting_scheme calc
_refine_ls_wR_factor_obs 0.096
_reflns_number_observed 1251
_reflns_number_total 1340
_reflns_observed_criterion >1.5\s(I)
_cod_data_source_file ic961143i_4.cif
_cod_data_source_block mjw1_ars3
_cod_depositor_comments
;
The following automatic conversions were performed:

'_exptl_crystal_density_meas' value 'not_measured' was changed to '?'
- the value is perceived as not measured.

Automatic conversion script
Id: cif_fix_values 3008 2015-01-20 13:52:24Z robertas 

The following automatic conversions were performed:

'_refine_ls_weighting_scheme' value '4Fo^2^/ (\s^2^(Fo^2^) + 0.0016
Fo^4^)' was changed to 'calc'. New tag '_refine_ls_weighting_details'
was created. The value of the new tag was set to 'w = 4Fo^2^/
(\s^2^(Fo^2^) + 0.0016 Fo^4^)'.

Automatic conversion script
Id: cif_fix_values 3143 2015-03-26 13:38:13Z robertas 
;
_cod_original_cell_volume 700(1)
_cod_original_sg_symbol_H-M 'P 1 21 1 '
_cod_original_formula_sum 'C12 H17 P1 S3'
_cod_database_code 4323379

loop_
_symmetry_equiv_pos_as_xyz
'x, y, z'
'-x, y+1/2, -z'

loop_
_atom_site_aniso_label
_atom_site_aniso_U_11
_atom_site_aniso_U_22
_atom_site_aniso_U_33
_atom_site_aniso_U_12
_atom_site_aniso_U_13
_atom_site_aniso_U_23
S1 0.0512(9) 0.052(1) 0.0302(7) 0.0001(9) 0.0153(7) -0.0019(9)
S2 0.0517(9) 0.041(1) 0.0399(8) 0.0043(9) 0.0178(7) -0.0031(9)
S3 0.0335(7) 0.051(1) 0.055(1) 0.0058(8) 0.0194(6) 0.0013(9)
P 0.0246(6) 0.0323(8) 0.0344(8) -0.0019(7) 0.0108(6) 0.0029(8)
C1 0.049(3) 0.041(4) 0.019(3) -0.003(4) 0.005(3) 0.006(3)
C2 0.068(5) 0.081(7) 0.052(4) -0.004(6) 0.026(3) 0.002(6)
C3 0.108(6) 0.12(1) 0.027(3) 0.003(9) 0.032(4) -0.001(6)
C4 0.130(9) 0.065(7) 0.039(5) -0.005(7) -0.003(6) -0.008(5)
C5 0.097(6) 0.071(6) 0.060(6) -0.035(6) -0.012(5) -0.010(6)
C6 0.066(5) 0.066(6) 0.041(4) -0.023(5) 0.007(4) 0.005(5)
C11 0.022(3) 0.040(4) 0.040(4) -0.008(3) 0.011(2) 0.001(3)
C12 0.036(3) 0.036(4) 0.041(4) -0.005(3) 0.007(3) -0.007(4)
C13 0.049(4) 0.032(4) 0.059(4) -0.007(3) 0.019(3) 0.013(4)
C14 0.052(4) 0.026(3) 0.050(4) -0.005(4) 0.010(3) -0.003(4)
C15 0.043(4) 0.042(4) 0.052(4) 0.004(4) 0.011(3) 0.002(4)
C16 0.045(4) 0.038(4) 0.044(4) 0.005(4) 0.006(3) 0.005(4)

loop_
_atom_site_label
_atom_site_fract_x
_atom_site_fract_y
_atom_site_fract_z
_atom_site_U_iso_or_equiv
_atom_site_thermal_displace_type
_atom_site_calc_flag
S1 0.1536(3) 0.0270 0.4701(1) 0.0436(5) Uani ?
S2 0.1748(3) -0.3029(3) 0.2725(1) 0.0430(5) Uani ?
S3 -0.3958(3) 0.2290(3) 0.2927(1) 0.0449(5) Uani ?
P -0.1976(2) 0.0652(3) 0.2518(1) 0.0297(4) Uani ?
C1 -0.245(1) 0.034(1) 0.1258(4) 0.036(2) Uani ?
C2 -0.097(1) 0.063(2) 0.0749(7) 0.065(3) Uani ?
C3 -0.150(2) 0.031(3) -0.0212(6) 0.082(4) Uani ?
C4 -0.342(2) -0.020(2) -0.0633(8) 0.081(4) Uani ?
C5 -0.487(2) -0.051(2) -0.0117(9) 0.080(3) Uani ?
C6 -0.437(1) -0.025(2) 0.0813(6) 0.058(3) Uani ?
C11 0.0645(9) 0.154(1) 0.2835(5) 0.033(2) Uani ?
C12 0.132(1) 0.208(1) 0.3842(5) 0.038(2) Uani ?
C13 -0.215(1) -0.165(1) 0.2987(6) 0.045(2) Uani ?
C14 -0.100(1) -0.317(1) 0.2597(6) 0.043(2) Uani ?
C15 0.349(1) -0.124(1) 0.4439(6) 0.045(2) Uani ?
C16 0.276(1) -0.304(1) 0.3952(6) 0.043(2) Uani ?
H2 0.0368 0.1027 0.1035 0.0845 Uiso calc
H3 -0.0484 0.0463 -0.0578 0.1066 Uiso calc
H4 -0.3752 -0.0334 -0.1289 0.1055 Uiso calc
H5 -0.6211 -0.0907 -0.0404 0.1041 Uiso calc
H6 -0.5376 -0.0488 0.1175 0.0758 Uiso calc
H11a 0.0748 0.2690 0.2429 0.0434 Uiso calc
H11b 0.1642 0.0538 0.2689 0.0434 Uiso calc
H12a 0.2752 0.2698 0.3916 0.0489 Uiso calc
H12b 0.0263 0.3026 0.3991 0.0489 Uiso calc
H13a -0.3697 -0.2003 0.2863 0.0591 Uiso calc
H13b -0.1583 -0.1583 0.3699 0.0591 Uiso calc
H14a -0.1312 -0.4381 0.2918 0.0555 Uiso calc
H14b -0.1615 -0.3254 0.1888 0.0555 Uiso calc
H15a 0.4473 -0.1555 0.5062 0.0588 Uiso calc
H15b 0.4290 -0.0525 0.4012 0.0588 Uiso calc
H16a 0.4002 -0.3927 0.4069 0.0553 Uiso calc
H16b 0.1609 -0.3550 0.4270 0.0553 Uiso calc

loop_
_geom_angle_atom_site_label_1
_geom_angle_atom_site_label_2
_geom_angle_atom_site_label_3
_geom_angle
_geom_angle_publ_flag
C12 S1 C15 104.9(4) yes
C14 S2 C16 105.7(4) yes
S3 P C1 113.3(3) yes
S3 P C11 111.6(3) yes
S3 P C13 110.4(3) yes
C1 P C11 105.3(4) yes
C1 P C13 104.8(5) yes
C11 P C13 111.1(4) yes
P C1 C2 122.5(7) yes
P C1 C6 118.3(6) yes
C2 C1 C6 119.2(9) yes
C1 C2 C3 118(1) yes
C2 C3 C4 122(1) yes
C3 C4 C5 120(1) yes
C4 C5 C6 119(1) yes
C1 C6 C5 123(1) yes
P C11 C12 115.0(5) yes
S1 C12 C11 117.2(6) yes
P C13 C14 117.1(6) yes
S2 C14 C13 119.4(6) yes
S1 C15 C16 116.8(6) yes
S2 C16 C15 119.0(7) yes

loop_
_geom_bond_atom_site_label_1
_geom_bond_atom_site_label_2
_geom_bond_distance
_geom_bond_publ_flag
S1 C12 1.815(9) yes
S1 C15 1.801(9) yes
S2 C14 1.805(9) yes
S2 C16 1.792(9) yes
S3 P 1.963(3) yes
P C1 1.827(7) yes
P C11 1.831(7) yes
P C13 1.828(9) yes
C1 C2 1.37(1) yes
C1 C6 1.38(1) yes
C2 C3 1.40(2) yes
C3 C4 1.35(2) yes
C4 C5 1.36(2) yes
C5 C6 1.35(2) yes
C11 C12 1.51(1) yes
C13 C14 1.53(1) yes
C15 C16 1.53(1) yes

loop_
_geom_torsion_atom_site_label_1
_geom_torsion_atom_site_label_2
_geom_torsion_atom_site_label_3
_geom_torsion_atom_site_label_4
_geom_torsion
_geom_torsion_publ_flag
C15 S1 C12 C11 62.1(6) yes
C12 S1 C15 C16 -104.4(7) yes
C16 S2 C14 C13 62.1(8) yes
C14 S2 C16 C15 -102.9(7) yes
S3 P C1 C2 126.7(9) ?
S3 P C1 C6 -55.0(8) ?
C11 P C1 C2 4.(1.) ?
C11 P C1 C6 -177.3(8) ?
C13 P C1 C2 -112.9(9) ?
C13 P C1 C6 65.3(8) ?
S3 P C11 C12 51.0(6) ?
C1 P C11 C12 174.4(6) ?
C13 P C11 C12 -72.7(7) yes
S3 P C13 C14 169.1(6) ?
C1 P C13 C14 46.8(7) ?
C11 P C13 C14 -66.5(7) yes
P C1 C2 C3 179.(1.) ?
C6 C1 C2 C3 1.(2.) ?
P C1 C6 C5 180.(1.) ?
C2 C1 C6 C5 -2.(2.) ?
C1 C2 C3 C4 2.(2.) ?
C2 C3 C4 C5 -3.(2.) ?
C3 C4 C5 C6 2.(2.) ?
C4 C5 C6 C1 1.(2.) ?
P C11 C12 S1 65.3(7) yes
P C13 C14 S2 60.7(9) yes
S1 C15 C16 S2 79.2(7) yes
